data_1530883
loop_
_publ_author_name
'Tomas, A.'
'Guymont, M.'
'Pardo, M.P.'
'Guittard, M.'
'Famery, R.'

_publ_section_title
;
 Determination des structures des formes alpha and beta de Ga2 S3
;
_journal_name_full 'Materials Research Bulletin'
_journal_page_first 1549
_journal_page_last 1554
_journal_volume 22
_journal_year 1987
_chemical_formula_sum 'Ga1.334 S2.001'
_chemical_name_systematic '(Ga2 S3)0.667'
_space_group_IT_number 186
_symmetry_space_group_name_Hall 'P 6c -2c'
_symmetry_space_group_name_H-M 'P 63 m c'
_cell_angle_alpha 90
_cell_angle_beta 90
_cell_angle_gamma 120
_cell_formula_units_Z 1
_cell_length_a 3.682
_cell_length_b 3.682
_cell_length_c 6.031
_cell_volume 70.809
_citation_journal_id_ASTM MRBUAC
_cod_data_source_file Tomas_MRBUAC_1987_1503.cif
_cod_data_source_block Ga1.334S2.001
_cod_original_cell_volume 70.80885
_cod_database_code 1530883

loop_
_symmetry_equiv_pos_as_xyz
x,y,z
x-y,x,z+1/2
-y,x-y,z
-x,-y,z+1/2
-x+y,-x,z
y,-x+y,z+1/2
y,x,z+1/2
-x+y,y,z
-x,-x+y,z+1/2
-y,-x,z
x-y,-y,z+1/2
x,x-y,z

loop_
_atom_site_label
_atom_site_type_symbol
_atom_site_fract_x
_atom_site_fract_y
_atom_site_fract_z
_atom_site_occupancy
_atom_site_U_iso_or_equiv
Ga1 Ga+3 0.3333 0.6667 0 0.667 0.0
S1 S-2 0.3333 0.6667 0.376 1 0.0
